data_4344818
loop_
_publ_author_name
'Daumann, Lena J.'
'Tatum, David S.'
'Andolina, Christopher M.'
'Pacold, Joseph I.'
'D'Al\'eo, Anthony'
'Law, Ga-Lai'
'Xu, Jide'
'Raymond, Kenneth N.'

_publ_section_title
;
 Effects of Ligand Geometry on the Photophysical Properties of
 Photoluminescent Eu(III) and Sm(III) 1-Hydroxypyridin-2-one Complexes in
 Aqueous Solution.
;
_journal_issue 1
_journal_name_full 'Inorganic chemistry'
_journal_page_first 114
_journal_page_last 124
_journal_paper_doi 10.1021/acs.inorgchem.5b01927
_journal_volume 55
_journal_year 2016
_chemical_formula_moiety 'C34 H36 Eu N8 O12, C4 H10 O, C4 H12 N'
_chemical_formula_sum 'C42 H58 Eu N9 O13'
_chemical_formula_weight 1048.93
_chemical_name_systematic
; 
 ? 
;
_space_group_IT_number 2
_symmetry_cell_setting triclinic
_symmetry_space_group_name_Hall '-P 1'
_symmetry_space_group_name_H-M 'P -1'
_atom_sites_solution_hydrogens geom
_atom_sites_solution_primary direct
_atom_sites_solution_secondary difmap
_audit_creation_method SHELXL-97
_cell_angle_alpha 99.965(2)
_cell_angle_beta 116.208(2)
_cell_angle_gamma 91.859(2)
_cell_formula_units_Z 2
_cell_length_a 13.3172(15)
_cell_length_b 13.3353(15)
_cell_length_c 14.6729(17)
_cell_measurement_reflns_used 8192
_cell_measurement_temperature 141(2)
_cell_measurement_theta_max 26.364
_cell_measurement_theta_min 2.815
_cell_volume 2285.1(5)
_computing_cell_refinement 'SAINT V 6.22'
_computing_data_collection 'SMART V.5.618'
_computing_data_reduction 'SAINT V.6.22'
_computing_molecular_graphics 'SHELXTL (Siemens, 1996)'
_computing_publication_material CIFTAB
_computing_structure_refinement 'SHELXL-97 (Sheldrick, 1997)'
_computing_structure_solution 'SHELXS-97 (Sheldrick, 1990)'
_diffrn_ambient_temperature 141(2)
_diffrn_detector_area_resol_mean 8.366
_diffrn_measured_fraction_theta_full 0.955
_diffrn_measured_fraction_theta_max 0.955
_diffrn_measurement_device_type 'Bruker APEX I'
_diffrn_measurement_method '\f and \w scans'
_diffrn_radiation_monochromator graphite
_diffrn_radiation_source 'fine-focus sealed tube'
_diffrn_radiation_type MoK\a
_diffrn_radiation_wavelength 0.71073
_diffrn_reflns_av_R_equivalents 0.0123
_diffrn_reflns_av_sigmaI/netI 0.0217
_diffrn_reflns_limit_h_max 11
_diffrn_reflns_limit_h_min -16
_diffrn_reflns_limit_k_max 16
_diffrn_reflns_limit_k_min -16
_diffrn_reflns_limit_l_max 18
_diffrn_reflns_limit_l_min -11
_diffrn_reflns_number 14599
_diffrn_reflns_theta_full 26.37
_diffrn_reflns_theta_max 26.37
_diffrn_reflns_theta_min 1.56
_diffrn_standards_decay_% 0
_diffrn_standards_interval_count 0
_diffrn_standards_interval_time 0
_diffrn_standards_number 0
_exptl_absorpt_coefficient_mu 1.446
_exptl_absorpt_correction_T_max 0.8931
_exptl_absorpt_correction_T_min 0.7139
_exptl_absorpt_correction_type multi-scan
_exptl_absorpt_process_details 'SADABS V2.03'
_exptl_crystal_colour colourless
_exptl_crystal_density_diffrn 1.525
_exptl_crystal_density_method 'not measured'
_exptl_crystal_description plate
_exptl_crystal_F_000 1080
_exptl_crystal_size_max 0.25
_exptl_crystal_size_mid 0.15
_exptl_crystal_size_min 0.08
_refine_diff_density_max 1.144
_refine_diff_density_min -0.812
_refine_diff_density_rms 0.099
_refine_ls_extinction_method none
_refine_ls_goodness_of_fit_ref 1.076
_refine_ls_hydrogen_treatment constr
_refine_ls_matrix_type full
_refine_ls_number_parameters 586
_refine_ls_number_reflns 8943
_refine_ls_number_restraints 0
_refine_ls_restrained_S_all 1.076
_refine_ls_R_factor_all 0.0337
_refine_ls_R_factor_gt 0.0306
_refine_ls_shift/su_max 0.002
_refine_ls_shift/su_mean 0.000
_refine_ls_structure_factor_coef Fsqd
_refine_ls_weighting_details 'calc w=1/[\s^2^(Fo^2^)+(0.0580P)^2^+1.3626P] where P=(Fo^2^+2Fc^2^)/3'
_refine_ls_weighting_scheme calc
_refine_ls_wR_factor_gt 0.0836
_refine_ls_wR_factor_ref 0.0851
_reflns_number_gt 8250
_reflns_number_total 8943
_reflns_threshold_expression >2sigma(I)
_cod_data_source_file ic5b01927_si_003.cif
_cod_data_source_block eu3dm1
_cod_depositor_comments
;
The following automatic conversions were performed:

'_symmetry_cell_setting' value 'Triclinic' changed to 'triclinic'
according to
/usr/data/users/saulius/crontab/automatic-downloads/current/ACS/lib/dictionaries/cif_core.dic
dictionary named 'cif_core.dic' version 2.4.2 from 2011-04-26.

Automatic conversion script
Id: cif_fix_values 4268 2015-11-12 08:31:59Z antanas 
;
_cod_original_cell_volume 2285.1(4)
_cod_original_sg_symbol_H-M P-1
_cod_database_code 4344818

loop_
_symmetry_equiv_pos_as_xyz
'x, y, z'
'-x, -y, -z'

loop_
_atom_site_label
_atom_site_type_symbol
_atom_site_fract_x
_atom_site_fract_y
_atom_site_fract_z
_atom_site_U_iso_or_equiv
_atom_site_adp_type
_atom_site_occupancy
_atom_site_symmetry_multiplicity
_atom_site_calc_flag
_atom_site_refinement_flags
Eu1 Eu 0.796855(10) 0.819814(10) 0.647946(10) 0.01998(6) Uani 1 1 d .
O1A O 0.97319(16) 0.91314(14) 0.69855(15) 0.0207(4) Uani 1 1 d .
O2A O 0.79201(16) 0.99247(15) 0.61385(16) 0.0239(4) Uani 1 1 d .
O3A O 1.26894(18) 1.01610(18) 0.7045(2) 0.0361(5) Uani 1 1 d .
O4A O 1.2336(2) 0.7819(2) 1.06006(17) 0.0395(6) Uani 1 1 d .
O5A O 0.77959(18) 0.87572(18) 0.80387(17) 0.0311(5) Uani 1 1 d .
O6A O 0.93680(16) 0.77370(15) 0.79859(14) 0.0221(4) Uani 1 1 d .
N1A N 0.97748(19) 0.99224(16) 0.65405(17) 0.0177(4) Uani 1 1 d .
N2A N 1.1695(2) 0.88032(18) 0.71402(19) 0.0236(5) Uani 1 1 d .
H2AA H 1.1065 0.8580 0.7137 0.028 Uiso 1 1 calc R
N3A N 1.1531(2) 0.7650(2) 0.88544(19) 0.0271(5) Uani 1 1 d .
H3AA H 1.0941 0.7747 0.8300 0.032 Uiso 1 1 calc R
N4A N 0.9508(2) 0.82408(17) 0.89226(18) 0.0215(5) Uani 1 1 d .
C1A C 0.8769(2) 1.0347(2) 0.6107(2) 0.0207(5) Uani 1 1 d .
C2A C 0.8818(3) 1.1211(2) 0.5687(2) 0.0269(6) Uani 1 1 d .
H2AB H 0.8165 1.1548 0.5403 0.032 Uiso 1 1 calc R
C3A C 0.9789(3) 1.1574(2) 0.5680(2) 0.0286(6) Uani 1 1 d .
H3AB H 0.9799 1.2153 0.5386 0.034 Uiso 1 1 calc R
C4A C 1.0763(3) 1.1098(2) 0.6104(2) 0.0263(6) Uani 1 1 d .
H4AA H 1.1432 1.1349 0.6091 0.032 Uiso 1 1 calc R
C5A C 1.0754(2) 1.0266(2) 0.6538(2) 0.0202(5) Uani 1 1 d .
C6A C 1.1799(2) 0.9734(2) 0.6947(2) 0.0233(6) Uani 1 1 d .
C7A C 1.2589(2) 0.8145(2) 0.7355(2) 0.0269(6) Uani 1 1 d .
H7AA H 1.3159 0.8439 0.7183 0.032 Uiso 1 1 calc R
H7AB H 1.2263 0.7465 0.6886 0.032 Uiso 1 1 calc R
C8A C 1.3194(2) 0.7989(2) 0.8484(2) 0.0287(6) Uani 1 1 d .
C9A C 1.4225(3) 0.7443(3) 0.8564(3) 0.0471(9) Uani 1 1 d .
H9AA H 1.4643 0.7321 0.9269 0.071 Uiso 1 1 calc R
H9AB H 1.4716 0.7876 0.8412 0.071 Uiso 1 1 calc R
H9AC H 1.3970 0.6786 0.8063 0.071 Uiso 1 1 calc R
C10A C 1.3577(3) 0.9014(3) 0.9253(3) 0.0399(8) Uani 1 1 d .
H10A H 1.2917 0.9353 0.9197 0.060 Uiso 1 1 calc R
H10B H 1.4063 0.9449 0.9097 0.060 Uiso 1 1 calc R
H10C H 1.3998 0.8899 0.9960 0.060 Uiso 1 1 calc R
C11A C 1.2483(3) 0.7254(2) 0.8741(3) 0.0306(7) Uani 1 1 d .
H11A H 1.2195 0.6626 0.8185 0.037 Uiso 1 1 calc R
H11B H 1.2987 0.7049 0.9395 0.037 Uiso 1 1 calc R
C12A C 1.1525(3) 0.7872(2) 0.9776(2) 0.0272(6) Uani 1 1 d .
C13A C 1.0489(3) 0.8272(2) 0.9802(2) 0.0238(6) Uani 1 1 d .
C14A C 1.0560(3) 0.8748(2) 1.0743(2) 0.0299(6) Uani 1 1 d .
H14A H 1.1228 0.8757 1.1364 0.036 Uiso 1 1 calc R
C15A C 0.9666(3) 0.9212(3) 1.0791(3) 0.0342(7) Uani 1 1 d .
H15A H 0.9719 0.9536 1.1443 0.041 Uiso 1 1 calc R
C16A C 0.8699(3) 0.9205(3) 0.9892(3) 0.0331(7) Uani 1 1 d .
H16A H 0.8082 0.9514 0.9930 0.040 Uiso 1 1 calc R
C17A C 0.8609(3) 0.8743(2) 0.8911(2) 0.0271(6) Uani 1 1 d .
O1B O 0.89168(16) 0.68560(15) 0.60353(15) 0.0229(4) Uani 1 1 d .
O2B O 0.76095(18) 0.78441(15) 0.47027(16) 0.0254(4) Uani 1 1 d .
O3B O 0.90900(19) 0.37947(16) 0.50972(19) 0.0333(5) Uani 1 1 d .
O4B O 0.5546(2) 0.39630(17) 0.6510(2) 0.0374(5) Uani 1 1 d .
O5B O 0.59691(16) 0.81587(15) 0.58605(16) 0.0229(4) Uani 1 1 d .
O6B O 0.70083(16) 0.65717(15) 0.62219(17) 0.0261(4) Uani 1 1 d .
N1B N 0.84324(19) 0.63900(17) 0.50274(18) 0.0203(5) Uani 1 1 d .
N2B N 0.9358(2) 0.5060(2) 0.6462(2) 0.0279(5) Uani 1 1 d .
H2BA H 0.9306 0.5709 0.6665 0.034 Uiso 1 1 calc R
N3B N 0.7165(2) 0.47997(19) 0.6732(2) 0.0275(5) Uani 1 1 d .
H3BA H 0.7487 0.5351 0.6666 0.033 Uiso 1 1 calc R
N4B N 0.59463(19) 0.65208(18) 0.61150(18) 0.0204(5) Uani 1 1 d .
C1B C 0.7785(2) 0.6975(2) 0.4331(2) 0.0223(6) Uani 1 1 d .
C2B C 0.7393(3) 0.6549(2) 0.3267(2) 0.0267(6) Uani 1 1 d .
H2BB H 0.6987 0.6939 0.2766 0.032 Uiso 1 1 calc R
C3B C 0.7589(3) 0.5579(2) 0.2942(2) 0.0293(6) Uani 1 1 d .
H3BB H 0.7343 0.5310 0.2224 0.035 Uiso 1 1 calc R
C4B C 0.8148(2) 0.4996(2) 0.3669(2) 0.0253(6) Uani 1 1 d .
H4BA H 0.8251 0.4312 0.3443 0.030 Uiso 1 1 calc R
C5B C 0.8557(2) 0.5396(2) 0.4716(2) 0.0215(5) Uani 1 1 d .
C6B C 0.9049(2) 0.4690(2) 0.5461(2) 0.0247(6) Uani 1 1 d .
C7B C 0.9780(3) 0.4419(3) 0.7231(3) 0.0347(7) Uani 1 1 d .
H7BA H 1.0569 0.4697 0.7734 0.042 Uiso 1 1 calc R
H7BB H 0.9789 0.3720 0.6875 0.042 Uiso 1 1 calc R
C8B C 0.9097(3) 0.4339(2) 0.7838(2) 0.0293(6) Uani 1 1 d .
C9B C 0.9558(3) 0.3496(3) 0.8442(3) 0.0401(8) Uani 1 1 d .
H9BA H 0.9153 0.3405 0.8847 0.060 Uiso 1 1 calc R
H9BB H 1.0363 0.3691 0.8913 0.060 Uiso 1 1 calc R
H9BC H 0.9453 0.2851 0.7955 0.060 Uiso 1 1 calc R
C10B C 0.9275(3) 0.5345(3) 0.8594(3) 0.0366(7) Uani 1 1 d .
H10D H 0.8828 0.5277 0.8967 0.055 Uiso 1 1 calc R
H10E H 0.9034 0.5896 0.8210 0.055 Uiso 1 1 calc R
H10F H 1.0075 0.5508 0.9094 0.055 Uiso 1 1 calc R
C11B C 0.7843(3) 0.3974(2) 0.7109(3) 0.0316(7) Uani 1 1 d .
H11C H 0.7779 0.3465 0.6503 0.038 Uiso 1 1 calc R
H11D H 0.7522 0.3623 0.7481 0.038 Uiso 1 1 calc R
C12B C 0.6073(3) 0.4725(2) 0.6487(2) 0.0258(6) Uani 1 1 d .
C13B C 0.5453(2) 0.5645(2) 0.6199(2) 0.0231(6) Uani 1 1 d .
C14B C 0.4351(2) 0.5615(2) 0.6039(2) 0.0269(6) Uani 1 1 d .
H14B H 0.3984 0.5015 0.6083 0.032 Uiso 1 1 calc R
C15B C 0.3777(2) 0.6459(2) 0.5815(2) 0.0286(6) Uani 1 1 d .
H15B H 0.3018 0.6432 0.5705 0.034 Uiso 1 1 calc R
C16B C 0.4293(2) 0.7333(2) 0.5748(2) 0.0252(6) Uani 1 1 d .
H16B H 0.3889 0.7906 0.5599 0.030 Uiso 1 1 calc R
C17B C 0.5411(2) 0.7386(2) 0.5898(2) 0.0215(5) Uani 1 1 d .
O1S1 O 0.6682(5) 0.6163(4) 1.0054(4) 0.1141(17) Uani 1 1 d .
C1S1 C 0.6339(7) 0.5503(6) 0.9088(6) 0.105(2) Uani 1 1 d .
H1SA H 0.7010 0.5343 0.8990 0.126 Uiso 1 1 calc R
H1SB H 0.5861 0.5849 0.8529 0.126 Uiso 1 1 calc R
C1S2 C 0.7225(5) 0.7076(6) 1.0130(5) 0.0866(18) Uani 1 1 d .
H1SC H 0.6770 0.7379 0.9526 0.104 Uiso 1 1 calc R
H1SD H 0.7963 0.6977 1.0140 0.104 Uiso 1 1 calc R
C1S3 C 0.5717(9) 0.4566(5) 0.9015(6) 0.134(3) Uani 1 1 d .
H1SE H 0.6165 0.4253 0.9603 0.202 Uiso 1 1 calc R
H1SF H 0.5555 0.4090 0.8364 0.202 Uiso 1 1 calc R
H1SG H 0.5007 0.4714 0.9027 0.202 Uiso 1 1 calc R
C1S4 C 0.7389(7) 0.7752(6) 1.1078(5) 0.111(3) Uani 1 1 d .
H1SH H 0.6654 0.7853 1.1058 0.166 Uiso 1 1 calc R
H1SI H 0.7786 0.8414 1.1150 0.166 Uiso 1 1 calc R
H1SJ H 0.7838 0.7446 1.1671 0.166 Uiso 1 1 calc R
N2S1 N 0.52981(19) 0.09561(18) 0.69612(18) 0.0205(5) Uani 1 1 d .
C2S1 C 0.6256(3) 0.1359(3) 0.6799(3) 0.0319(7) Uani 1 1 d .
H2SA H 0.6531 0.0787 0.6495 0.048 Uiso 1 1 calc R
H2SB H 0.6867 0.1716 0.7468 0.048 Uiso 1 1 calc R
H2SC H 0.5996 0.1839 0.6329 0.048 Uiso 1 1 calc R
C2S2 C 0.5672(3) 0.0219(3) 0.7672(3) 0.0346(7) Uani 1 1 d .
H2SD H 0.5936 -0.0360 0.7366 0.052 Uiso 1 1 calc R
H2SE H 0.5038 -0.0033 0.7775 0.052 Uiso 1 1 calc R
H2SF H 0.6287 0.0567 0.8343 0.052 Uiso 1 1 calc R
C2S3 C 0.4895(3) 0.1840(2) 0.7425(3) 0.0332(7) Uani 1 1 d .
H2SG H 0.5510 0.2189 0.8096 0.050 Uiso 1 1 calc R
H2SH H 0.4259 0.1591 0.7526 0.050 Uiso 1 1 calc R
H2SI H 0.4653 0.2323 0.6957 0.050 Uiso 1 1 calc R
C2S4 C 0.4356(3) 0.0426(3) 0.5937(2) 0.0301(6) Uani 1 1 d .
H2SJ H 0.4618 -0.0155 0.5630 0.045 Uiso 1 1 calc R
H2SK H 0.4113 0.0909 0.5470 0.045 Uiso 1 1 calc R
H2SL H 0.3722 0.0177 0.6041 0.045 Uiso 1 1 calc R

loop_
_atom_site_aniso_label
_atom_site_aniso_U_11
_atom_site_aniso_U_22
_atom_site_aniso_U_33
_atom_site_aniso_U_23
_atom_site_aniso_U_13
_atom_site_aniso_U_12
Eu1 0.01765(8) 0.02003(8) 0.02351(9) 0.00530(5) 0.01017(6) 0.00247(5)
O1A 0.0202(9) 0.0178(9) 0.0275(10) 0.0110(8) 0.0115(8) 0.0027(7)
O2A 0.0190(9) 0.0229(10) 0.0299(10) 0.0057(8) 0.0107(8) 0.0057(8)
O3A 0.0222(11) 0.0371(12) 0.0541(15) 0.0176(11) 0.0192(10) 0.0023(9)
O4A 0.0309(12) 0.0589(16) 0.0231(11) 0.0093(11) 0.0068(10) 0.0102(11)
O5A 0.0274(11) 0.0397(12) 0.0278(11) 0.0071(9) 0.0134(9) 0.0119(9)
O6A 0.0262(10) 0.0221(9) 0.0175(9) 0.0019(7) 0.0103(8) 0.0035(8)
N1A 0.0201(11) 0.0129(10) 0.0212(11) 0.0035(8) 0.0102(9) 0.0021(8)
N2A 0.0189(11) 0.0235(12) 0.0317(13) 0.0096(10) 0.0128(10) 0.0063(9)
N3A 0.0264(13) 0.0323(13) 0.0213(12) 0.0081(10) 0.0087(10) 0.0056(10)
N4A 0.0274(12) 0.0187(11) 0.0203(11) 0.0049(9) 0.0121(10) 0.0028(9)
C1A 0.0212(13) 0.0193(13) 0.0202(13) 0.0015(10) 0.0091(11) 0.0046(10)
C2A 0.0284(15) 0.0211(14) 0.0304(15) 0.0090(12) 0.0108(12) 0.0095(11)
C3A 0.0368(16) 0.0180(13) 0.0310(16) 0.0080(12) 0.0145(13) 0.0016(12)
C4A 0.0292(15) 0.0209(14) 0.0311(15) 0.0094(12) 0.0147(13) -0.0009(11)
C5A 0.0202(13) 0.0174(12) 0.0234(13) 0.0034(10) 0.0107(11) 0.0010(10)
C6A 0.0214(13) 0.0244(14) 0.0261(14) 0.0071(11) 0.0119(11) 0.0027(11)
C7A 0.0256(14) 0.0296(15) 0.0296(15) 0.0089(12) 0.0148(12) 0.0123(12)
C8A 0.0225(14) 0.0364(16) 0.0292(15) 0.0094(13) 0.0120(12) 0.0104(12)
C9A 0.0309(18) 0.072(3) 0.047(2) 0.028(2) 0.0175(16) 0.0287(18)
C10A 0.0340(18) 0.047(2) 0.0320(17) 0.0016(15) 0.0121(14) -0.0044(15)
C11A 0.0322(16) 0.0315(16) 0.0310(16) 0.0101(13) 0.0151(13) 0.0119(13)
C12A 0.0295(15) 0.0244(14) 0.0263(15) 0.0051(12) 0.0118(13) -0.0007(12)
C13A 0.0299(15) 0.0200(13) 0.0219(14) 0.0079(11) 0.0110(12) 0.0007(11)
C14A 0.0375(17) 0.0276(15) 0.0227(14) 0.0068(12) 0.0117(13) 0.0010(13)
C15A 0.0484(19) 0.0342(17) 0.0260(16) 0.0061(13) 0.0224(15) 0.0031(14)
C16A 0.0438(18) 0.0337(17) 0.0323(17) 0.0082(13) 0.0255(15) 0.0122(14)
C17A 0.0319(15) 0.0257(14) 0.0280(15) 0.0065(12) 0.0172(13) 0.0024(12)
O1B 0.0260(10) 0.0222(10) 0.0212(10) 0.0036(8) 0.0115(8) 0.0047(8)
O2B 0.0318(11) 0.0221(10) 0.0290(11) 0.0101(8) 0.0177(9) 0.0083(8)
O3B 0.0324(12) 0.0219(10) 0.0429(13) 0.0069(9) 0.0146(10) 0.0079(9)
O4B 0.0348(12) 0.0277(11) 0.0540(15) 0.0165(10) 0.0214(11) -0.0003(9)
O5B 0.0189(9) 0.0201(9) 0.0318(11) 0.0092(8) 0.0119(8) 0.0024(7)
O6B 0.0153(9) 0.0242(10) 0.0429(12) 0.0130(9) 0.0146(9) 0.0042(8)
N1B 0.0200(11) 0.0222(11) 0.0230(11) 0.0060(9) 0.0129(9) 0.0035(9)
N2B 0.0322(13) 0.0271(13) 0.0333(14) 0.0137(11) 0.0195(11) 0.0126(10)
N3B 0.0265(13) 0.0228(12) 0.0372(14) 0.0145(11) 0.0149(11) 0.0059(10)
N4B 0.0165(11) 0.0212(11) 0.0260(12) 0.0070(9) 0.0112(9) 0.0015(9)
C1B 0.0233(13) 0.0209(13) 0.0297(15) 0.0096(11) 0.0167(12) 0.0034(11)
C2B 0.0285(15) 0.0304(15) 0.0252(14) 0.0099(12) 0.0141(12) 0.0057(12)
C3B 0.0289(15) 0.0351(16) 0.0252(15) 0.0039(12) 0.0145(13) 0.0011(13)
C4B 0.0228(14) 0.0224(14) 0.0325(16) 0.0013(12) 0.0158(12) 0.0005(11)
C5B 0.0203(13) 0.0182(13) 0.0306(15) 0.0045(11) 0.0159(12) 0.0013(10)
C6B 0.0181(13) 0.0244(14) 0.0363(16) 0.0096(12) 0.0150(12) 0.0059(11)
C7B 0.0367(17) 0.0384(17) 0.0410(18) 0.0231(15) 0.0222(15) 0.0198(14)
C8B 0.0345(16) 0.0269(15) 0.0313(16) 0.0150(13) 0.0156(13) 0.0103(12)
C9B 0.046(2) 0.0375(18) 0.044(2) 0.0256(16) 0.0199(17) 0.0173(15)
C10B 0.0441(19) 0.0335(17) 0.0313(17) 0.0095(14) 0.0153(15) 0.0072(14)
C11B 0.0321(16) 0.0219(14) 0.0419(18) 0.0140(13) 0.0149(14) 0.0078(12)
C12B 0.0277(15) 0.0235(14) 0.0269(15) 0.0073(11) 0.0124(12) 0.0018(11)
C13B 0.0224(13) 0.0238(14) 0.0240(14) 0.0055(11) 0.0115(11) -0.0009(11)
C14B 0.0257(14) 0.0269(14) 0.0314(15) 0.0039(12) 0.0173(13) -0.0051(11)
C15B 0.0206(14) 0.0331(16) 0.0349(16) 0.0037(13) 0.0163(13) 0.0008(12)
C16B 0.0185(13) 0.0272(14) 0.0308(15) 0.0060(12) 0.0120(12) 0.0049(11)
C17B 0.0178(13) 0.0250(14) 0.0217(13) 0.0043(11) 0.0093(11) 0.0016(10)
O1S1 0.143(5) 0.107(4) 0.082(3) 0.006(3) 0.050(3) -0.029(3)
C1S1 0.112(6) 0.106(5) 0.092(5) -0.003(4) 0.050(4) 0.023(4)
C1S2 0.056(3) 0.128(5) 0.077(4) 0.035(4) 0.026(3) 0.006(3)
C1S3 0.220(11) 0.067(4) 0.093(5) -0.001(4) 0.058(6) 0.001(5)
C1S4 0.148(7) 0.123(6) 0.069(4) 0.005(4) 0.065(4) -0.032(5)
N2S1 0.0186(11) 0.0229(11) 0.0207(11) 0.0060(9) 0.0087(9) 0.0060(9)
C2S1 0.0214(14) 0.0431(18) 0.0328(16) 0.0088(14) 0.0136(13) 0.0021(13)
C2S2 0.0427(19) 0.0322(16) 0.0297(16) 0.0152(13) 0.0137(14) 0.0113(14)
C2S3 0.0322(16) 0.0282(16) 0.0420(18) 0.0028(13) 0.0207(15) 0.0098(13)
C2S4 0.0256(15) 0.0364(17) 0.0234(15) 0.0050(12) 0.0077(12) -0.0021(12)

loop_
_atom_type_symbol
_atom_type_description
_atom_type_scat_dispersion_real
_atom_type_scat_dispersion_imag
_atom_type_scat_source
C C 0.0033 0.0016 'International Tables Vol C Tables 4.2.6.8 and 6.1.1.4'
H H 0.0000 0.0000 'International Tables Vol C Tables 4.2.6.8 and 6.1.1.4'
N N 0.0061 0.0033 'International Tables Vol C Tables 4.2.6.8 and 6.1.1.4'
O O 0.0106 0.0060 'International Tables Vol C Tables 4.2.6.8 and 6.1.1.4'
Eu Eu -0.1578 3.6682 'International Tables Vol C Tables 4.2.6.8 and 6.1.1.4'

loop_
_geom_angle_atom_site_label_1
_geom_angle_atom_site_label_2
_geom_angle_atom_site_label_3
_geom_angle
O1A Eu1 O6B 145.45(6)
O1A Eu1 O6A 69.93(7)
O6B Eu1 O6A 84.18(7)
O1A Eu1 O1B 80.06(7)
O6B Eu1 O1B 69.14(7)
O6A Eu1 O1B 68.63(6)
O1A Eu1 O2B 91.10(7)
O6B Eu1 O2B 89.94(7)
O6A Eu1 O2B 132.43(7)
O1B Eu1 O2B 65.23(7)
O1A Eu1 O5A 98.62(7)
O6B Eu1 O5A 90.12(8)
O6A Eu1 O5A 64.81(7)
O1B Eu1 O5A 130.51(7)
O2B Eu1 O5A 162.64(7)
O1A Eu1 O5B 149.24(6)
O6B Eu1 O5B 65.29(6)
O6A Eu1 O5B 130.71(7)
O1B Eu1 O5B 126.14(7)
O2B Eu1 O5B 87.31(7)
O5A Eu1 O5B 76.96(7)
O1A Eu1 O2A 63.98(6)
O6B Eu1 O2A 149.46(7)
O6A Eu1 O2A 124.06(7)
O1B Eu1 O2A 128.38(7)
O2B Eu1 O2A 79.10(7)
O5A Eu1 O2A 92.23(7)
O5B Eu1 O2A 85.61(6)
O1A Eu1 C1B 94.35(7)
O6B Eu1 C1B 75.85(7)
O6A Eu1 C1B 115.03(7)
O1B Eu1 C1B 46.43(7)
O2B Eu1 C1B 20.49(7)
O5A Eu1 C1B 165.78(8)
O5B Eu1 C1B 94.74(7)
O2A Eu1 C1B 98.70(7)
O1A Eu1 N1B 91.50(6)
O6B Eu1 N1B 65.53(6)
O6A Eu1 N1B 90.54(6)
O1B Eu1 N1B 22.35(6)
O2B Eu1 N1B 45.32(6)
O5A Eu1 N1B 147.59(7)
O5B Eu1 N1B 108.60(6)
O2A Eu1 N1B 119.73(6)
C1B Eu1 N1B 25.19(6)
O1A Eu1 C17A 85.27(7)
O6B Eu1 C17A 92.87(8)
O6A Eu1 C17A 45.75(7)
O1B Eu1 C17A 113.69(7)
O2B Eu1 C17A 176.36(7)
O5A Eu1 C17A 19.87(8)
O5B Eu1 C17A 95.96(7)
O2A Eu1 C17A 99.53(7)
C1B Eu1 C17A 159.48(7)
N1B Eu1 C17A 134.32(7)
O1A Eu1 C17B 168.08(7)
O6B Eu1 C17B 45.90(7)
O6A Eu1 C17B 114.88(7)
O1B Eu1 C17B 111.77(7)
O2B Eu1 C17B 92.71(7)
O5A Eu1 C17B 75.04(7)
O5B Eu1 C17B 20.17(7)
O2A Eu1 C17B 105.71(7)
C1B Eu1 C17B 93.16(7)
N1B Eu1 C17B 99.20(6)
C17A Eu1 C17B 90.91(7)
N1A O1A Eu1 119.10(15)
C1A O2A Eu1 118.59(17)
C17A O5A Eu1 120.07(19)
N4A O6A Eu1 118.12(15)
O1A N1A C5A 120.8(2)
O1A N1A C1A 115.0(2)
C5A N1A C1A 124.3(2)
C6A N2A C7A 122.3(2)
C12A N3A C11A 121.9(3)
O6A N4A C13A 121.3(2)
O6A N4A C17A 115.2(2)
C13A N4A C17A 123.4(2)
O2A C1A N1A 117.1(2)
O2A C1A C2A 127.4(3)
N1A C1A C2A 115.6(2)
O2A C1A Eu1 41.29(13)
N1A C1A Eu1 77.29(15)
C2A C1A Eu1 163.5(2)
C3A C2A C1A 121.3(3)
C2A C3A C4A 120.4(3)
C5A C4A C3A 119.9(3)
N1A C5A C4A 118.5(2)
N1A C5A C6A 122.4(2)
C4A C5A C6A 119.0(2)
O3A C6A N2A 123.6(3)
O3A C6A C5A 118.6(3)
N2A C6A C5A 117.7(2)
N2A C7A C8A 115.7(2)
C10A C8A C11A 111.2(3)
C10A C8A C9A 110.1(3)
C11A C8A C9A 105.4(3)
C10A C8A C7A 110.8(3)
C11A C8A C7A 113.2(3)
C9A C8A C7A 105.8(3)
N3A C11A C8A 116.3(3)
O4A C12A N3A 123.6(3)
O4A C12A C13A 118.8(3)
N3A C12A C13A 117.5(3)
N4A C13A C14A 118.7(3)
N4A C13A C12A 122.5(3)
C14A C13A C12A 118.7(3)
C13A C14A C15A 120.5(3)
C16A C15A C14A 119.9(3)
C15A C16A C17A 121.0(3)
O5A C17A N4A 117.9(3)
O5A C17A C16A 126.0(3)
N4A C17A C16A 116.1(3)
O5A C17A Eu1 40.07(14)
N4A C17A Eu1 78.45(16)
C16A C17A Eu1 163.8(2)
N1B O1B Eu1 115.13(15)
C1B O2B Eu1 118.21(17)
C17B O5B Eu1 119.35(17)
N4B O6B Eu1 118.52(15)
O1B N1B C5B 121.5(2)
O1B N1B C1B 115.9(2)
C5B N1B C1B 122.6(2)
O1B N1B Eu1 42.52(11)
C5B N1B Eu1 153.72(18)
C1B N1B Eu1 77.15(15)
C6B N2B C7B 121.8(3)
C12B N3B C11B 121.0(2)
O6B N4B C13B 120.3(2)
O6B N4B C17B 115.7(2)
C13B N4B C17B 124.0(2)
O2B C1B N1B 117.7(3)
O2B C1B C2B 125.7(3)
N1B C1B C2B 116.6(2)
O2B C1B Eu1 41.29(13)
N1B C1B Eu1 77.66(15)
C2B C1B Eu1 163.0(2)
C3B C2B C1B 121.1(3)
C2B C3B C4B 119.6(3)
C5B C4B C3B 120.7(3)
N1B C5B C4B 118.8(3)
N1B C5B C6B 122.9(3)
C4B C5B C6B 118.2(2)
O3B C6B N2B 124.2(3)
O3B C6B C5B 117.9(3)
N2B C6B C5B 117.8(2)
N2B C7B C8B 115.0(2)
C10B C8B C9B 109.5(3)
C10B C8B C7B 110.9(3)
C9B C8B C7B 105.4(3)
C10B C8B C11B 112.2(3)
C9B C8B C11B 106.5(3)
C7B C8B C11B 111.9(3)
N3B C11B C8B 114.4(2)
O4B C12B N3B 123.7(3)
O4B C12B C13B 118.2(3)
N3B C12B C13B 118.1(2)
N4B C13B C14B 118.1(3)
N4B C13B C12B 123.2(2)
C14B C13B C12B 118.7(3)
C13B C14B C15B 120.1(3)
C16B C15B C14B 120.8(3)
C15B C16B C17B 120.6(3)
O5B C17B N4B 117.9(2)
O5B C17B C16B 125.6(3)
N4B C17B C16B 116.4(2)
O5B C17B Eu1 40.48(12)
N4B C17B Eu1 78.16(14)
C16B C17B Eu1 163.4(2)
C1S2 O1S1 C1S1 112.6(6)
O1S1 C1S1 C1S3 111.1(7)
O1S1 C1S2 C1S4 108.3(5)
C2S3 N2S1 C2S2 109.7(2)
C2S3 N2S1 C2S4 109.3(2)
C2S2 N2S1 C2S4 109.5(2)
C2S3 N2S1 C2S1 108.4(2)
C2S2 N2S1 C2S1 110.5(2)
C2S4 N2S1 C2S1 109.5(2)

loop_
_geom_bond_atom_site_label_1
_geom_bond_atom_site_label_2
_geom_bond_distance
Eu1 O1A 2.3590(19)
Eu1 O6B 2.365(2)
Eu1 O6A 2.3757(19)
Eu1 O1B 2.3859(19)
Eu1 O2B 2.389(2)
Eu1 O5A 2.393(2)
Eu1 O5B 2.3992(19)
Eu1 O2A 2.436(2)
Eu1 C1B 3.190(3)
Eu1 N1B 3.196(2)
Eu1 C17A 3.218(3)
Eu1 C17B 3.221(3)
O1A N1A 1.345(3)
O2A C1A 1.270(3)
O3A C6A 1.236(4)
O4A C12A 1.231(4)
O5A C17A 1.263(4)
O6A N4A 1.350(3)
N1A C5A 1.369(3)
N1A C1A 1.393(3)
N2A C6A 1.337(4)
N2A C7A 1.455(3)
N3A C12A 1.336(4)
N3A C11A 1.455(4)
N4A C13A 1.365(4)
N4A C17A 1.385(4)
C1A C2A 1.409(4)
C2A C3A 1.371(4)
C3A C4A 1.397(4)
C4A C5A 1.375(4)
C5A C6A 1.507(4)
C7A C8A 1.545(4)
C8A C10A 1.522(5)
C8A C11A 1.543(4)
C8A C9A 1.543(4)
C12A C13A 1.511(4)
C13A C14A 1.376(4)
C14A C15A 1.383(5)
C15A C16A 1.375(5)
C16A C17A 1.416(4)
O1B N1B 1.343(3)
O2B C1B 1.267(3)
O3B C6B 1.235(4)
O4B C12B 1.229(4)
O5B C17B 1.274(3)
O6B N4B 1.350(3)
N1B C5B 1.365(4)
N1B C1B 1.393(4)
N2B C6B 1.331(4)
N2B C7B 1.457(4)
N3B C12B 1.332(4)
N3B C11B 1.472(4)
N4B C13B 1.372(4)
N4B C17B 1.386(4)
C1B C2B 1.409(4)
C2B C3B 1.374(4)
C3B C4B 1.385(4)
C4B C5B 1.379(4)
C5B C6B 1.508(4)
C7B C8B 1.539(4)
C8B C10B 1.524(5)
C8B C9B 1.528(4)
C8B C11B 1.537(5)
C12B C13B 1.517(4)
C13B C14B 1.379(4)
C14B C15B 1.386(4)
C15B C16B 1.374(4)
C16B C17B 1.404(4)
O1S1 C1S2 1.358(8)
O1S1 C1S1 1.401(8)
C1S1 C1S3 1.438(11)
C1S2 C1S4 1.442(9)
N2S1 C2S3 1.492(4)
N2S1 C2S2 1.494(4)
N2S1 C2S4 1.497(4)
N2S1 C2S1 1.496(4)
